data_4126974
loop_
_publ_author_name
'Arikawa, Yasuhiro'
'Otsubo, Yuji'
'Fujino, Hiroki'
'Horiuchi, Shinnosuke'
'Sakuda, Eri'
'Umakoshi, Keisuke'

_publ_section_title
;
 Nitrite Reduction Cycle on a Dinuclear Ruthenium Complex Producing
 Ammonia.
;
_journal_name_full 'Journal of the American Chemical Society'
_journal_paper_doi 10.1021/jacs.7b12020
_journal_year 2018
_chemical_formula_moiety 'C21 H25 B2 Cl N15 O Ru2, B F4, C6 O2 H16'
_chemical_formula_sum 'C27 H41 B3 Cl F4 N15 O3 Ru2'
_chemical_formula_weight 969.74
_space_group_crystal_system triclinic
_space_group_IT_number 2
_space_group_name_Hall '-P 1'
_space_group_name_H-M_alt 'P -1'
_symmetry_space_group_name_Hall '-P 1'
_symmetry_space_group_name_H-M 'P -1'
_atom_sites_solution_hydrogens geom
_atom_sites_solution_primary direct
_atom_sites_solution_secondary difmap
_cell_angle_alpha 80.982(11)
_cell_angle_beta 76.4919(10)
_cell_angle_gamma 83.156(11)
_cell_formula_units_Z 2
_cell_length_a 10.964(3)
_cell_length_b 12.750(4)
_cell_length_c 14.685(4)
_cell_measurement_reflns_used 4799
_cell_measurement_temperature 93
_cell_measurement_theta_max 27.50
_cell_measurement_theta_min 2.00
_cell_volume 1964.1(10)
_computing_cell_refinement 'CrystalClear-SM Expert 2.0 r16'
_computing_data_collection 'CrystalClear-SM Expert 2.0 r16 (Rigaku, 2014)'
_computing_data_reduction 'CrystalClear-SM Expert 2.0 r16'
_computing_molecular_graphics 'CrystalStructure 4.2.4'
_computing_publication_material 'CrystalStructure 4.2.4 (Rigaku, 2016)'
_computing_structure_refinement 'SHELXL Version 2014/7 (Sheldrick, 2008)'
_computing_structure_solution 'Il Milione (Burla, et al., 2007)'
_diffrn_ambient_temperature 93
_diffrn_detector_area_resol_mean 7.111
_diffrn_measured_fraction_theta_full 0.980
_diffrn_measured_fraction_theta_max 0.962
_diffrn_measurement_device_type 'Rigaku Saturn724+'
_diffrn_measurement_method \w
_diffrn_radiation_type 'Mo K\a'
_diffrn_radiation_wavelength 0.71075
_diffrn_reflns_av_R_equivalents 0.0544
_diffrn_reflns_Laue_measured_fraction_full 0.980
_diffrn_reflns_Laue_measured_fraction_max 0.962
_diffrn_reflns_limit_h_max 14
_diffrn_reflns_limit_h_min -14
_diffrn_reflns_limit_k_max 16
_diffrn_reflns_limit_k_min -15
_diffrn_reflns_limit_l_max 17
_diffrn_reflns_limit_l_min -19
_diffrn_reflns_number 16256
_diffrn_reflns_point_group_measured_fraction_full 0.980
_diffrn_reflns_point_group_measured_fraction_max 0.962
_diffrn_reflns_theta_full 25.242
_diffrn_reflns_theta_max 27.461
_diffrn_reflns_theta_min 1.917
_diffrn_standards_number 0
_exptl_absorpt_coefficient_mu 0.908
_exptl_absorpt_correction_T_max 0.973
_exptl_absorpt_correction_T_min 0.905
_exptl_absorpt_correction_type multi-scan
_exptl_absorpt_process_details 'REQAB (Rigaku, 1998)'
_exptl_crystal_colour green
_exptl_crystal_density_diffrn 1.640
_exptl_crystal_density_method 'not measured'
_exptl_crystal_description prism
_exptl_crystal_F_000 976.00
_exptl_crystal_size_max 0.080
_exptl_crystal_size_mid 0.060
_exptl_crystal_size_min 0.030
_refine_diff_density_max 1.03
_refine_diff_density_min -0.98
_refine_ls_extinction_method none
_refine_ls_goodness_of_fit_ref 1.089
_refine_ls_hydrogen_treatment mixed
_refine_ls_number_parameters 508
_refine_ls_number_reflns 8641
_refine_ls_number_restraints 3
_refine_ls_R_factor_all 0.1061
_refine_ls_R_factor_gt 0.0636
_refine_ls_shift/su_max 0.001
_refine_ls_structure_factor_coef Fsqd
_refine_ls_weighting_details 'w = 1/[\s^2^(Fo^2^)+(0.0307P)^2^+3.6731P] where P=(Fo^2^+2Fc^2^)/3'
_refine_ls_weighting_scheme calc
_refine_ls_wR_factor_gt 0.1010
_refine_ls_wR_factor_ref 0.1246
_reflns_Friedel_coverage 0.000
_reflns_number_gt 5801
_reflns_number_total 8641
_reflns_threshold_expression F^2^>2.0\s(F^2^)
_cod_data_source_file ja7b12020_si_002.cif
_cod_data_source_block 1737b
_cod_database_code 4126974

loop_
_space_group_symop_id
_space_group_symop_operation_xyz
1 +X,+Y,+Z
2 -X,-Y,-Z

loop_
_atom_site_label
_atom_site_type_symbol
_atom_site_fract_x
_atom_site_fract_y
_atom_site_fract_z
_atom_site_U_iso_or_equiv
_atom_site_adp_type
_atom_site_occupancy
_atom_site_site_symmetry_order
_atom_site_calc_flag
_atom_site_refinement_flags_posn
_atom_site_refinement_flags_adp
Ru1 Ru 0.71967(4) 1.04385(4) 0.67594(3) 0.01723(13) Uani 1 1 d . .
Ru2 Ru 0.81485(4) 0.89517(4) 0.85803(3) 0.01699(13) Uani 1 1 d . .
Cl1 Cl 0.81444(14) 0.90791(12) 0.58094(10) 0.0245(3) Uani 1 1 d . .
F1 F 0.5227(4) 0.6680(4) 0.7160(3) 0.0622(13) Uani 1 1 d . .
F2 F 0.3325(5) 0.7221(4) 0.7876(3) 0.0715(16) Uani 1 1 d . .
F3 F 0.3628(4) 0.5630(3) 0.7355(3) 0.0455(11) Uani 1 1 d . .
F4 F 0.4382(6) 0.5824(4) 0.8591(3) 0.097(2) Uani 1 1 d . .
O1 O 0.9251(4) 0.8116(3) 0.7497(3) 0.0207(9) Uani 1 1 d D .
O2 O 0.9295(4) 0.6138(3) 0.7422(3) 0.0346(11) Uani 1 1 d . .
H2B H 0.8700 0.5964 0.7222 0.041 Uiso 1 1 calc R U
O3 O 0.7460(5) 0.5485(4) 0.6772(4) 0.0486(14) Uani 1 1 d . .
H3B H 0.6858 0.5930 0.6956 0.058 Uiso 1 1 calc R U
N1 N 0.7175(4) 0.9581(4) 0.7815(3) 0.0184(11) Uani 1 1 d . .
N2 N 0.6462(4) 1.1813(4) 0.7332(3) 0.0194(11) Uani 1 1 d . .
N3 N 0.5530(5) 1.2441(4) 0.6981(3) 0.0220(12) Uani 1 1 d . .
N4 N 0.7459(4) 1.1507(4) 0.5467(3) 0.0187(11) Uani 1 1 d . .
N5 N 0.6484(4) 1.2230(4) 0.5307(3) 0.0219(12) Uani 1 1 d . .
N6 N 0.5475(4) 1.0241(4) 0.6497(3) 0.0192(11) Uani 1 1 d . .
N7 N 0.4748(4) 1.1113(4) 0.6204(3) 0.0209(11) Uani 1 1 d . .
N8 N 0.7222(4) 0.9620(4) 0.9768(3) 0.0184(11) Uani 1 1 d . .
N9 N 0.7277(4) 0.9041(4) 1.0630(3) 0.0190(11) Uani 1 1 d . .
N10 N 0.9620(5) 0.8370(4) 0.9288(3) 0.0213(11) Uani 1 1 d . .
N11 N 0.9330(4) 0.7955(4) 1.0220(3) 0.0208(11) Uani 1 1 d . .
N12 N 0.7284(4) 0.7600(4) 0.9251(3) 0.0203(11) Uani 1 1 d . .
N13 N 0.7335(4) 0.7244(4) 1.0170(3) 0.0191(11) Uani 1 1 d . .
N14 N 0.8900(4) 1.0711(4) 0.7042(3) 0.0198(11) Uani 1 1 d . .
N15 N 0.9169(4) 1.0233(4) 0.7887(3) 0.0168(11) Uani 1 1 d . .
C1 C 0.6805(6) 1.2332(5) 0.7939(4) 0.0253(15) Uani 1 1 d . .
H1 H 0.7450 1.2081 0.8273 0.030 Uiso 1 1 calc R U
C2 C 0.6078(6) 1.3291(5) 0.8008(4) 0.0286(16) Uani 1 1 d . .
H2 H 0.6111 1.3807 0.8401 0.034 Uiso 1 1 calc R U
C3 C 0.5298(6) 1.3344(5) 0.7390(4) 0.0279(15) Uani 1 1 d . .
H3 H 0.4696 1.3920 0.7270 0.034 Uiso 1 1 calc R U
C4 C 0.8402(6) 1.1643(5) 0.4697(4) 0.0251(14) Uani 1 1 d . .
H4 H 0.9202 1.1247 0.4612 0.030 Uiso 1 1 calc R U
C5 C 0.8016(6) 1.2456(5) 0.4042(4) 0.0258(15) Uani 1 1 d . .
H5 H 0.8495 1.2719 0.3440 0.031 Uiso 1 1 calc R U
C6 C 0.6803(6) 1.2799(5) 0.4447(4) 0.0288(15) Uani 1 1 d . .
H6 H 0.6280 1.3342 0.4168 0.035 Uiso 1 1 calc R U
C7 C 0.4883(5) 0.9387(5) 0.6507(4) 0.0224(14) Uani 1 1 d . .
H7 H 0.5181 0.8672 0.6689 0.027 Uiso 1 1 calc R U
C8 C 0.3763(6) 0.9694(5) 0.6211(4) 0.0249(15) Uani 1 1 d . .
H8 H 0.3161 0.9245 0.6152 0.030 Uiso 1 1 calc R U
C9 C 0.3712(5) 1.0788(5) 0.6021(4) 0.0241(14) Uani 1 1 d . .
H9 H 0.3058 1.1239 0.5799 0.029 Uiso 1 1 calc R U
C10 C 0.6466(6) 1.0502(5) 0.9934(4) 0.0224(14) Uani 1 1 d . .
H10 H 0.6257 1.1045 0.9460 0.027 Uiso 1 1 calc R U
C11 C 0.6027(6) 1.0508(5) 1.0907(4) 0.0240(14) Uani 1 1 d . .
H11 H 0.5477 1.1040 1.1217 0.029 Uiso 1 1 calc R U
C12 C 0.6558(5) 0.9588(5) 1.1312(4) 0.0231(14) Uani 1 1 d . .
H12 H 0.6441 0.9363 1.1972 0.028 Uiso 1 1 calc R U
C13 C 1.0880(6) 0.8198(5) 0.8989(4) 0.0226(14) Uani 1 1 d . .
H13 H 1.1339 0.8407 0.8366 0.027 Uiso 1 1 calc R U
C14 C 1.1402(6) 0.7673(5) 0.9722(4) 0.0259(15) Uani 1 1 d . .
H14 H 1.2266 0.7461 0.9707 0.031 Uiso 1 1 calc R U
C15 C 1.0393(6) 0.7521(5) 1.0483(4) 0.0227(14) Uani 1 1 d . .
H15 H 1.0444 0.7168 1.1094 0.027 Uiso 1 1 calc R U
C16 C 0.6735(5) 0.6883(5) 0.8946(4) 0.0234(14) Uani 1 1 d . .
H16 H 0.6575 0.6936 0.8332 0.028 Uiso 1 1 calc R U
C17 C 0.6434(5) 0.6040(5) 0.9672(4) 0.0253(15) Uani 1 1 d . .
H17 H 0.6032 0.5426 0.9653 0.030 Uiso 1 1 calc R U
C18 C 0.6849(5) 0.6297(5) 1.0423(4) 0.0213(13) Uani 1 1 d . .
H18 H 0.6797 0.5872 1.1021 0.026 Uiso 1 1 calc R U
C19 C 0.9724(5) 1.1432(5) 0.6665(4) 0.0219(14) Uani 1 1 d . .
H19 H 0.9752 1.1873 0.6078 0.026 Uiso 1 1 calc R U
C20 C 1.0543(6) 1.1442(5) 0.7264(4) 0.0250(14) Uani 1 1 d . .
H20 H 1.1214 1.1881 0.7175 0.030 Uiso 1 1 calc R U
C21 C 1.0154(5) 1.0670(5) 0.8012(4) 0.0220(14) Uani 1 1 d . .
H21 H 1.0532 1.0477 0.8541 0.026 Uiso 1 1 calc R U
C22 C 0.9797(7) 0.5224(5) 0.7986(5) 0.0331(16) Uani 1 1 d . .
H22 H 0.9098 0.4772 0.8318 0.040 Uiso 1 1 calc R U
C23 C 1.0313(6) 0.5622(6) 0.8696(4) 0.0383(18) Uani 1 1 d . .
H23A H 1.0600 0.5017 0.9118 0.046 Uiso 1 1 calc R U
H23B H 0.9657 0.6073 0.9066 0.046 Uiso 1 1 calc R U
H23C H 1.1024 0.6039 0.8377 0.046 Uiso 1 1 calc R U
C24 C 1.0779(7) 0.4576(5) 0.7356(5) 0.0381(18) Uani 1 1 d . .
H24A H 1.1443 0.5026 0.7000 0.046 Uiso 1 1 calc R U
H24B H 1.0390 0.4302 0.6914 0.046 Uiso 1 1 calc R U
H24C H 1.1143 0.3978 0.7742 0.046 Uiso 1 1 calc R U
C25 C 0.7480(8) 0.5326(7) 0.5795(7) 0.065(3) Uani 1 1 d . .
H25 H 0.6625 0.5190 0.5735 0.078 Uiso 1 1 calc R U
C26 C 0.7874(10) 0.6339(7) 0.5213(6) 0.086(4) Uani 1 1 d . .
H26A H 0.8752 0.6413 0.5215 0.103 Uiso 1 1 calc R U
H26B H 0.7336 0.6939 0.5476 0.103 Uiso 1 1 calc R U
H26C H 0.7793 0.6334 0.4563 0.103 Uiso 1 1 calc R U
C27 C 0.8385(9) 0.4356(7) 0.5644(6) 0.072(3) Uani 1 1 d . .
H27A H 0.8111 0.3770 0.6140 0.087 Uiso 1 1 calc R U
H27B H 0.9228 0.4517 0.5669 0.087 Uiso 1 1 calc R U
H27C H 0.8406 0.4149 0.5025 0.087 Uiso 1 1 calc R U
B1 B 0.5217(7) 1.2232(6) 0.6051(5) 0.0245(16) Uani 1 1 d . .
H1A H 0.4580 1.2791 0.5845 0.029 Uiso 1 1 calc R U
B2 B 0.7950(7) 0.7909(6) 1.0716(5) 0.0216(16) Uani 1 1 d . .
H2A H 0.7859 0.7590 1.1393 0.026 Uiso 1 1 calc R U
B3 B 0.4144(7) 0.6317(7) 0.7766(6) 0.0312(18) Uani 1 1 d . .
H28 H 0.926(6) 0.7465(17) 0.749(4) 0.037 Uiso 1 1 d D U
H29 H 0.917(6) 0.837(4) 0.697(2) 0.037 Uiso 1 1 d D U

loop_
_atom_site_aniso_label
_atom_site_aniso_U_11
_atom_site_aniso_U_22
_atom_site_aniso_U_33
_atom_site_aniso_U_23
_atom_site_aniso_U_13
_atom_site_aniso_U_12
Ru1 0.0148(3) 0.0225(3) 0.0135(3) -0.0025(2) -0.0023(2) 0.0003(2)
Ru2 0.0148(3) 0.0228(3) 0.0129(3) -0.0030(2) -0.0028(2) 0.0001(2)
Cl1 0.0236(8) 0.0281(9) 0.0223(8) -0.0067(7) -0.0062(7) 0.0029(6)
F1 0.039(3) 0.072(3) 0.064(3) 0.016(3) 0.000(2) -0.012(2)
F2 0.077(4) 0.049(3) 0.073(4) -0.022(3) 0.015(3) 0.007(3)
F3 0.064(3) 0.025(2) 0.058(3) -0.001(2) -0.036(2) -0.007(2)
F4 0.150(6) 0.098(4) 0.073(3) 0.055(3) -0.087(4) -0.089(4)
O1 0.016(2) 0.030(2) 0.012(2) 0.0010(19) -0.0010(18) 0.007(2)
O2 0.036(3) 0.029(3) 0.039(3) -0.002(2) -0.015(2) 0.003(2)
O3 0.050(4) 0.054(4) 0.049(3) -0.026(3) -0.018(3) 0.006(3)
N1 0.015(3) 0.023(3) 0.015(3) -0.007(2) 0.003(2) -0.001(2)
N2 0.020(3) 0.020(3) 0.016(3) -0.003(2) 0.000(2) -0.003(2)
N3 0.024(3) 0.017(3) 0.022(3) 0.001(2) -0.003(2) 0.001(2)
N4 0.017(3) 0.024(3) 0.013(3) 0.000(2) 0.001(2) -0.004(2)
N5 0.018(3) 0.028(3) 0.016(3) 0.001(2) -0.004(2) 0.006(2)
N6 0.016(3) 0.023(3) 0.019(3) -0.005(2) -0.004(2) 0.003(2)
N7 0.017(3) 0.031(3) 0.013(3) -0.005(2) -0.002(2) 0.002(2)
N8 0.019(3) 0.021(3) 0.013(2) 0.001(2) -0.002(2) -0.001(2)
N9 0.018(3) 0.023(3) 0.015(3) -0.002(2) -0.003(2) -0.001(2)
N10 0.021(3) 0.026(3) 0.015(3) -0.001(2) -0.003(2) 0.003(2)
N11 0.019(3) 0.032(3) 0.013(3) -0.005(2) -0.009(2) 0.003(2)
N12 0.020(3) 0.022(3) 0.018(3) -0.002(2) -0.005(2) -0.001(2)
N13 0.020(3) 0.023(3) 0.014(3) 0.001(2) -0.005(2) -0.003(2)
N14 0.018(3) 0.028(3) 0.012(2) 0.000(2) -0.002(2) 0.000(2)
N15 0.015(3) 0.024(3) 0.012(2) -0.003(2) -0.004(2) 0.000(2)
C1 0.031(4) 0.027(4) 0.019(3) -0.011(3) 0.003(3) -0.011(3)
C2 0.036(4) 0.026(4) 0.021(3) -0.013(3) 0.006(3) -0.005(3)
C3 0.033(4) 0.018(3) 0.026(4) -0.001(3) 0.004(3) 0.004(3)
C4 0.026(4) 0.030(4) 0.020(3) -0.006(3) 0.000(3) -0.008(3)
C5 0.028(4) 0.028(4) 0.017(3) -0.001(3) 0.003(3) -0.003(3)
C6 0.037(4) 0.028(4) 0.017(3) 0.000(3) 0.001(3) -0.005(3)
C7 0.020(3) 0.030(4) 0.016(3) -0.007(3) 0.000(3) 0.000(3)
C8 0.018(3) 0.035(4) 0.022(3) -0.010(3) -0.003(3) -0.001(3)
C9 0.015(3) 0.039(4) 0.018(3) -0.007(3) -0.003(3) 0.003(3)
C10 0.023(3) 0.027(4) 0.019(3) -0.004(3) -0.006(3) -0.002(3)
C11 0.018(3) 0.032(4) 0.018(3) -0.001(3) 0.000(3) 0.001(3)
C12 0.013(3) 0.036(4) 0.018(3) -0.006(3) 0.003(3) -0.003(3)
C13 0.022(3) 0.027(4) 0.017(3) -0.004(3) -0.003(3) -0.001(3)
C14 0.020(3) 0.032(4) 0.030(4) -0.010(3) -0.012(3) 0.002(3)
C15 0.023(3) 0.025(3) 0.024(3) -0.006(3) -0.012(3) 0.003(3)
C16 0.022(3) 0.029(4) 0.021(3) -0.008(3) -0.003(3) -0.006(3)
C17 0.018(3) 0.029(4) 0.028(4) -0.008(3) 0.001(3) -0.009(3)
C18 0.025(3) 0.021(3) 0.016(3) -0.002(3) -0.004(3) 0.002(3)
C19 0.016(3) 0.029(4) 0.018(3) -0.004(3) 0.003(3) -0.002(3)
C20 0.028(4) 0.025(4) 0.021(3) -0.007(3) 0.001(3) -0.008(3)
C21 0.018(3) 0.031(4) 0.018(3) -0.009(3) -0.002(3) -0.005(3)
C22 0.035(4) 0.025(4) 0.035(4) 0.004(3) -0.008(3) 0.004(3)
C23 0.036(4) 0.050(5) 0.026(4) -0.002(3) -0.011(3) 0.010(4)
C24 0.048(5) 0.029(4) 0.038(4) -0.012(3) -0.010(4) 0.004(3)
C25 0.050(6) 0.059(6) 0.081(7) -0.016(5) -0.008(5) 0.010(5)
C26 0.151(11) 0.040(6) 0.063(6) -0.014(5) -0.041(7) 0.045(6)
C27 0.077(7) 0.070(7) 0.067(6) -0.016(5) -0.007(6) -0.003(6)
B1 0.021(4) 0.027(4) 0.025(4) -0.004(3) -0.007(3) 0.005(3)
B2 0.023(4) 0.027(4) 0.015(4) -0.003(3) -0.005(3) -0.002(3)
B3 0.025(4) 0.037(5) 0.031(5) -0.003(4) -0.006(4) 0.000(4)

loop_
_atom_type_symbol
_atom_type_description
_atom_type_scat_dispersion_real
_atom_type_scat_dispersion_imag
_atom_type_scat_source
C C 0.0033 0.0016
;
International Tables for Crystallography
(Vol. C, Tables 4.2.6.8 and 6.1.1.4)
;
H H 0.0000 0.0000
;
International Tables for Crystallography
(Vol. C, Table 6.1.1.4)
;
B B 0.0013 0.0007
;
International Tables for Crystallography
(Vol. C, Tables 4.2.6.8 and 6.1.1.4)
;
Cl Cl 0.1484 0.1585
;
International Tables for Crystallography
(Vol. C, Tables 4.2.6.8 and 6.1.1.4)
;
F F 0.0171 0.0103
;
International Tables for Crystallography
(Vol. C, Tables 4.2.6.8 and 6.1.1.4)
;
N N 0.0061 0.0033
;
International Tables for Crystallography
(Vol. C, Tables 4.2.6.8 and 6.1.1.4)
;
O O 0.0106 0.0060
;
International Tables for Crystallography
(Vol. C, Tables 4.2.6.8 and 6.1.1.4)
;
Ru Ru -1.2594 0.8363
;
International Tables for Crystallography
(Vol. C, Tables 4.2.6.8 and 6.1.1.4)
;

loop_
_geom_angle_atom_site_label_1
_geom_angle_atom_site_label_2
_geom_angle_atom_site_label_3
_geom_angle
N1 Ru1 N2 98.1(2)
N1 Ru1 N6 101.3(2)
N2 Ru1 N6 90.69(19)
N1 Ru1 N14 79.5(2)
N2 Ru1 N14 86.54(19)
N6 Ru1 N14 177.20(19)
N1 Ru1 N4 173.0(2)
N2 Ru1 N4 82.67(18)
N6 Ru1 N4 85.64(18)
N14 Ru1 N4 93.56(18)
N1 Ru1 Cl1 93.04(15)
N2 Ru1 Cl1 168.61(13)
N6 Ru1 Cl1 89.40(13)
N14 Ru1 Cl1 93.23(13)
N4 Ru1 Cl1 85.98(13)
N1 Ru2 N8 97.85(19)
N1 Ru2 N12 104.6(2)
N8 Ru2 N12 85.06(18)
N1 Ru2 N15 79.0(2)
N8 Ru2 N15 98.00(18)
N12 Ru2 N15 175.01(18)
N1 Ru2 O1 90.62(18)
N8 Ru2 O1 171.41(17)
N12 Ru2 O1 91.44(18)
N15 Ru2 O1 84.98(17)
N1 Ru2 N10 167.8(2)
N8 Ru2 N10 88.12(18)
N12 Ru2 N10 86.44(19)
N15 Ru2 N10 89.72(18)
O1 Ru2 N10 83.82(17)
Ru2 O1 H28 125(4)
Ru2 O1 H29 114(4)
H28 O1 H29 103(4)
C22 O2 H2B 109.5
C25 O3 H3B 109.5
Ru1 N1 Ru2 142.5(3)
C1 N2 N3 107.9(5)
C1 N2 Ru1 132.7(4)
N3 N2 Ru1 118.9(3)
C3 N3 N2 108.1(5)
C3 N3 B1 128.9(5)
N2 N3 B1 119.9(5)
C4 N4 N5 106.8(5)
C4 N4 Ru1 134.7(4)
N5 N4 Ru1 118.4(3)
C6 N5 N4 109.9(5)
C6 N5 B1 130.6(5)
N4 N5 B1 119.3(5)
C7 N6 N7 107.5(5)
C7 N6 Ru1 133.1(4)
N7 N6 Ru1 119.3(4)
C9 N7 N6 108.8(5)
C9 N7 B1 130.5(5)
N6 N7 B1 120.4(5)
C10 N8 N9 107.1(5)
C10 N8 Ru2 135.3(4)
N9 N8 Ru2 117.5(4)
C12 N9 N8 108.3(5)
C12 N9 B2 129.6(5)
N8 N9 B2 121.8(5)
C13 N10 N11 107.0(5)
C13 N10 Ru2 133.1(4)
N11 N10 Ru2 119.5(4)
C15 N11 N10 108.9(5)
C15 N11 B2 131.8(5)
N10 N11 B2 118.6(5)
C16 N12 N13 107.7(5)
C16 N12 Ru2 132.8(4)
N13 N12 Ru2 119.2(4)
C18 N13 N12 109.0(5)
C18 N13 B2 131.3(5)
N12 N13 B2 119.6(5)
C19 N14 N15 107.7(5)
C19 N14 Ru1 133.1(4)
N15 N14 Ru1 117.7(3)
C21 N15 N14 108.0(5)
C21 N15 Ru2 135.0(4)
N14 N15 Ru2 116.6(3)
N2 C1 C2 109.5(6)
N2 C1 H1 125.2
C2 C1 H1 125.2
C3 C2 C1 105.8(6)
C3 C2 H2 127.1
C1 C2 H2 127.1
N3 C3 C2 108.6(6)
N3 C3 H3 125.7
C2 C3 H3 125.7
N4 C4 C5 109.2(6)
N4 C4 H4 125.4
C5 C4 H4 125.4
C6 C5 C4 106.0(5)
C6 C5 H5 127.0
C4 C5 H5 127.0
N5 C6 C5 108.1(6)
N5 C6 H6 126.0
C5 C6 H6 126.0
N6 C7 C8 109.9(6)
N6 C7 H7 125.0
C8 C7 H7 125.0
C9 C8 C7 105.2(6)
C9 C8 H8 127.4
C7 C8 H8 127.4
N7 C9 C8 108.5(6)
N7 C9 H9 125.8
C8 C9 H9 125.8
N8 C10 C11 110.1(5)
N8 C10 H10 125.0
C11 C10 H10 125.0
C12 C11 C10 105.0(5)
C12 C11 H11 127.5
C10 C11 H11 127.5
N9 C12 C11 109.6(5)
N9 C12 H12 125.2
C11 C12 H12 125.2
N10 C13 C14 110.0(5)
N10 C13 H13 125.0
C14 C13 H13 125.0
C13 C14 C15 105.1(6)
C13 C14 H14 127.5
C15 C14 H14 127.5
N11 C15 C14 109.0(5)
N11 C15 H15 125.5
C14 C15 H15 125.5
N12 C16 C17 109.5(5)
N12 C16 H16 125.2
C17 C16 H16 125.2
C18 C17 C16 104.9(5)
C18 C17 H17 127.5
C16 C17 H17 127.5
N13 C18 C17 108.9(5)
N13 C18 H18 125.6
C17 C18 H18 125.6
N14 C19 C20 109.9(5)
N14 C19 H19 125.1
C20 C19 H19 125.1
C21 C20 C19 104.2(6)
C21 C20 H20 127.9
C19 C20 H20 127.9
N15 C21 C20 110.2(5)
N15 C21 H21 124.9
C20 C21 H21 124.9
O2 C22 C23 107.9(5)
O2 C22 C24 109.8(5)
C23 C22 C24 112.1(6)
O2 C22 H22 109.0
C23 C22 H22 109.0
C24 C22 H22 109.0
C22 C23 H23A 109.5
C22 C23 H23B 109.5
H23A C23 H23B 109.5
C22 C23 H23C 109.5
H23A C23 H23C 109.5
H23B C23 H23C 109.5
C22 C24 H24A 109.5
C22 C24 H24B 109.5
H24A C24 H24B 109.5
C22 C24 H24C 109.5
H24A C24 H24C 109.5
H24B C24 H24C 109.5
O3 C25 C26 104.7(7)
O3 C25 C27 103.5(7)
C26 C25 C27 116.4(8)
O3 C25 H25 110.6
C26 C25 H25 110.6
C27 C25 H25 110.6
C25 C26 H26A 109.5
C25 C26 H26B 109.5
H26A C26 H26B 109.5
C25 C26 H26C 109.5
H26A C26 H26C 109.5
H26B C26 H26C 109.5
C25 C27 H27A 109.5
C25 C27 H27B 109.5
H27A C27 H27B 109.5
C25 C27 H27C 109.5
H27A C27 H27C 109.5
H27B C27 H27C 109.5
N7 B1 N3 108.7(5)
N7 B1 N5 108.1(5)
N3 B1 N5 106.0(5)
N7 B1 H1A 111.3
N3 B1 H1A 111.3
N5 B1 H1A 111.3
N11 B2 N9 109.1(5)
N11 B2 N13 107.8(5)
N9 B2 N13 106.3(5)
N11 B2 H2A 111.1
N9 B2 H2A 111.1
N13 B2 H2A 111.1
F4 B3 F3 109.5(6)
F4 B3 F2 112.2(7)
F3 B3 F2 108.7(6)
F4 B3 F1 111.3(6)
F3 B3 F1 110.4(6)
F2 B3 F1 104.6(6)

loop_
_geom_bond_atom_site_label_1
_geom_bond_atom_site_label_2
_geom_bond_distance
Ru1 N1 1.749(5)
Ru1 N2 2.059(5)
Ru1 N6 2.064(5)
Ru1 N14 2.084(5)
Ru1 N4 2.138(5)
Ru1 Cl1 2.3836(16)
Ru2 N1 1.766(5)
Ru2 N8 2.057(4)
Ru2 N12 2.064(5)
Ru2 N15 2.084(5)
Ru2 O1 2.110(4)
Ru2 N10 2.119(5)
F1 B3 1.387(9)
F2 B3 1.381(9)
F3 B3 1.377(8)
F4 B3 1.341(8)
O1 H28 0.830(19)
O1 H29 0.810(19)
O2 C22 1.451(7)
O2 H2B 0.8400
O3 C25 1.475(9)
O3 H3B 0.8400
N2 C1 1.331(7)
N2 N3 1.369(6)
N3 C3 1.353(7)
N3 B1 1.551(8)
N4 C4 1.346(7)
N4 N5 1.364(6)
N5 C6 1.345(7)
N5 B1 1.554(8)
N6 C7 1.329(7)
N6 N7 1.361(6)
N7 C9 1.351(7)
N7 B1 1.539(8)
N8 C10 1.334(7)
N8 N9 1.372(6)
N9 C12 1.353(7)
N9 B2 1.541(8)
N10 C13 1.351(7)
N10 N11 1.364(6)
N11 C15 1.343(7)
N11 B2 1.523(8)
N12 C16 1.335(7)
N12 N13 1.365(6)
N13 C18 1.343(7)
N13 B2 1.555(8)
N14 C19 1.331(7)
N14 N15 1.374(6)
N15 C21 1.333(7)
C1 C2 1.382(8)
C1 H1 0.9500
C2 C3 1.374(9)
C2 H2 0.9500
C3 H3 0.9500
C4 C5 1.397(8)
C4 H4 0.9500
C5 C6 1.374(8)
C5 H5 0.9500
C6 H6 0.9500
C7 C8 1.390(8)
C7 H7 0.9500
C8 C9 1.376(8)
C8 H8 0.9500
C9 H9 0.9500
C10 C11 1.398(8)
C10 H10 0.9500
C11 C12 1.360(8)
C11 H11 0.9500
C12 H12 0.9500
C13 C14 1.380(8)
C13 H13 0.9500
C14 C15 1.385(8)
C14 H14 0.9500
C15 H15 0.9500
C16 C17 1.400(8)
C16 H16 0.9500
C17 C18 1.384(8)
C17 H17 0.9500
C18 H18 0.9500
C19 C20 1.398(8)
C19 H19 0.9500
C20 C21 1.379(8)
C20 H20 0.9500
C21 H21 0.9500
C22 C23 1.475(9)
C22 C24 1.503(8)
C22 H22 1.0000
C23 H23A 0.9800
C23 H23B 0.9800
C23 H23C 0.9800
C24 H24A 0.9800
C24 H24B 0.9800
C24 H24C 0.9800
C25 C26 1.483(11)
C25 C27 1.500(11)
C25 H25 1.0000
C26 H26A 0.9800
C26 H26B 0.9800
C26 H26C 0.9800
C27 H27A 0.9800
C27 H27B 0.9800
C27 H27C 0.9800
B1 H1A 1.0000
B2 H2A 1.0000

loop_
_geom_hbond_atom_site_label_D
_geom_hbond_atom_site_label_H
_geom_hbond_atom_site_label_A
_geom_hbond_distance_DA
_geom_hbond_distance_DH
_geom_hbond_distance_HA
_geom_hbond_angle_DHA
_geom_hbond_publ_flag
O1 H28 O2 2.535(6) 0.83(2) 1.71(3) 177(6) no
O1 H29 Cl1 3.037(4) 0.81(4) 2.27(5) 158(6) no
O2 H2B O3 2.683(8) 0.840 1.844 175.7 no
O3 H3B F1 2.715(7) 0.840 1.906 161.2 no

loop_
_geom_torsion_atom_site_label_1
_geom_torsion_atom_site_label_2
_geom_torsion_atom_site_label_3
_geom_torsion_atom_site_label_4
_geom_torsion
N2 Ru1 N1 Ru2 -100.9(4)
N6 Ru1 N1 Ru2 166.8(4)
N14 Ru1 N1 Ru2 -15.9(4)
Cl1 Ru1 N1 Ru2 76.8(4)
N8 Ru2 N1 Ru1 119.4(4)
N12 Ru2 N1 Ru1 -153.6(4)
N15 Ru2 N1 Ru1 22.8(4)
O1 Ru2 N1 Ru1 -62.0(4)
N10 Ru2 N1 Ru1 0.6(12)
C1 N2 N3 C3 -0.7(6)
Ru1 N2 N3 C3 -173.4(4)
C1 N2 N3 B1 161.3(5)
Ru1 N2 N3 B1 -11.4(7)
C4 N4 N5 C6 0.8(6)
Ru1 N4 N5 C6 -177.4(4)
C4 N4 N5 B1 176.7(5)
Ru1 N4 N5 B1 -1.5(7)
C7 N6 N7 C9 -0.9(6)
Ru1 N6 N7 C9 176.2(3)
C7 N6 N7 B1 -175.8(5)
Ru1 N6 N7 B1 1.2(6)
C10 N8 N9 C12 -0.5(6)
Ru2 N8 N9 C12 -176.6(4)
C10 N8 N9 B2 173.2(5)
Ru2 N8 N9 B2 -2.9(7)
C13 N10 N11 C15 -0.9(6)
Ru2 N10 N11 C15 172.5(4)
C13 N10 N11 B2 -172.4(5)
Ru2 N10 N11 B2 1.0(6)
C16 N12 N13 C18 1.5(6)
Ru2 N12 N13 C18 -172.7(4)
C16 N12 N13 B2 179.0(5)
Ru2 N12 N13 B2 4.8(6)
C19 N14 N15 C21 0.0(6)
Ru1 N14 N15 C21 -167.7(4)
C19 N14 N15 Ru2 -173.9(3)
Ru1 N14 N15 Ru2 18.4(5)
N3 N2 C1 C2 1.5(7)
Ru1 N2 C1 C2 172.8(4)
N2 C1 C2 C3 -1.7(7)
N2 N3 C3 C2 -0.3(7)
B1 N3 C3 C2 -160.2(6)
C1 C2 C3 N3 1.2(7)
N5 N4 C4 C5 -0.2(6)
Ru1 N4 C4 C5 177.5(4)
N4 C4 C5 C6 -0.4(7)
N4 N5 C6 C5 -1.1(7)
B1 N5 C6 C5 -176.3(6)
C4 C5 C6 N5 0.9(7)
N7 N6 C7 C8 0.5(6)
Ru1 N6 C7 C8 -175.9(4)
N6 C7 C8 C9 0.0(6)
N6 N7 C9 C8 0.9(6)
B1 N7 C9 C8 175.1(5)
C7 C8 C9 N7 -0.5(6)
N9 N8 C10 C11 0.4(7)
Ru2 N8 C10 C11 175.4(4)
N8 C10 C11 C12 0.0(7)
N8 N9 C12 C11 0.5(7)
B2 N9 C12 C11 -172.5(6)
C10 C11 C12 N9 -0.3(7)
N11 N10 C13 C14 0.1(7)
Ru2 N10 C13 C14 -172.0(4)
N10 C13 C14 C15 0.7(7)
N10 N11 C15 C14 1.4(7)
B2 N11 C15 C14 171.3(6)
C13 C14 C15 N11 -1.2(7)
N13 N12 C16 C17 -0.6(6)
Ru2 N12 C16 C17 172.6(4)
N12 C16 C17 C18 -0.6(7)
N12 N13 C18 C17 -1.9(7)
B2 N13 C18 C17 -179.0(6)
C16 C17 C18 N13 1.5(7)
N15 N14 C19 C20 -0.4(7)
Ru1 N14 C19 C20 164.6(4)
N14 C19 C20 C21 0.7(7)
N14 N15 C21 C20 0.4(6)
Ru2 N15 C21 C20 172.7(4)
C19 C20 C21 N15 -0.7(7)
C9 N7 B1 N3 129.9(6)
N6 N7 B1 N3 -56.4(6)
C9 N7 B1 N5 -115.5(6)
N6 N7 B1 N5 58.2(6)
C3 N3 B1 N7 -139.4(6)
N2 N3 B1 N7 62.7(7)
C3 N3 B1 N5 104.6(7)
N2 N3 B1 N5 -53.3(7)
C6 N5 B1 N7 118.1(7)
N4 N5 B1 N7 -56.7(7)
C6 N5 B1 N3 -125.5(6)
N4 N5 B1 N3 59.7(7)
C15 N11 B2 N9 133.7(6)
N10 N11 B2 N9 -57.1(6)
C15 N11 B2 N13 -111.2(6)
N10 N11 B2 N13 57.9(7)
C12 N9 B2 N11 -127.6(6)
N8 N9 B2 N11 60.2(7)
C12 N9 B2 N13 116.4(6)
N8 N9 B2 N13 -55.8(7)
C18 N13 B2 N11 114.1(7)
N12 N13 B2 N11 -62.8(6)
C18 N13 B2 N9 -129.0(6)
N12 N13 B2 N9 54.1(7)
